data_7122357
loop_
_publ_author_name
'Taneja, Neha'
'Peddinti, Rama Krishna'

_publ_section_title
;
 Metal-free direct C-arylation of 1,3-dicarbonyl compounds and ethyl
 cyanoacetate: a platform to access diverse arrays of meta-functionalized
 phenols.
;
_journal_issue 81
_journal_name_full 'Chemical communications (Cambridge, England)'
_journal_page_first 11423
_journal_page_last 11426
_journal_paper_doi 10.1039/c8cc06235h
_journal_volume 54
_journal_year 2018
_chemical_formula_moiety 'C18 H17 Br N2 O2'
_chemical_formula_sum 'C18 H17 Br N2 O2'
_chemical_formula_weight 373.24
_space_group_crystal_system monoclinic
_space_group_IT_number 14
_space_group_name_Hall '-P 2ybc'
_space_group_name_H-M_alt 'P 1 21/c 1'
_symmetry_space_group_name_Hall '-P 2ybc'
_symmetry_space_group_name_H-M 'P 1 21/c 1'
_atom_sites_solution_hydrogens geom
_audit_creation_method SHELXL-2014/7
_audit_update_record
;
2018-07-25 deposited with the CCDC.
2018-09-14 downloaded from the CCDC.
;
_cell_angle_alpha 90
_cell_angle_beta 104.1610(10)
_cell_angle_gamma 90
_cell_formula_units_Z 4
_cell_length_a 12.5690(3)
_cell_length_b 7.6182(2)
_cell_length_c 17.8411(4)
_cell_measurement_reflns_used 4134
_cell_measurement_temperature 296(2)
_cell_measurement_theta_max 28.337
_cell_measurement_theta_min 2.355
_cell_volume 1656.43(7)
_computing_cell_refinement 'Bruker SAINT'
_computing_data_collection 'Bruker APEX2'
_computing_data_reduction 'Bruker SAINT'
_computing_molecular_graphics 'Bruker SHELXTL (Sheldrick, 2008)'
_computing_publication_material 'Bruker SHELXTL (Sheldrick, 2008)'
_computing_structure_refinement 'SHELXL-2014/7 (Sheldrick, 2014)'
_computing_structure_solution 'SHELXT (Sheldrick, 2015)'
_diffrn_ambient_temperature 296(2)
_diffrn_measured_fraction_theta_full 0.999
_diffrn_measured_fraction_theta_max 0.996
_diffrn_measurement_device_type 'Bruker APEX-II CCD'
_diffrn_measurement_method '\f and \w scans'
_diffrn_radiation_type MoK\a
_diffrn_radiation_wavelength 0.71073
_diffrn_reflns_av_R_equivalents 0.0492
_diffrn_reflns_av_unetI/netI 0.0387
_diffrn_reflns_Laue_measured_fraction_full 0.999
_diffrn_reflns_Laue_measured_fraction_max 0.996
_diffrn_reflns_limit_h_max 10
_diffrn_reflns_limit_h_min -16
_diffrn_reflns_limit_k_max 10
_diffrn_reflns_limit_k_min -9
_diffrn_reflns_limit_l_max 23
_diffrn_reflns_limit_l_min -23
_diffrn_reflns_number 23428
_diffrn_reflns_point_group_measured_fraction_full 0.999
_diffrn_reflns_point_group_measured_fraction_max 0.996
_diffrn_reflns_theta_full 25.242
_diffrn_reflns_theta_max 28.337
_diffrn_reflns_theta_min 2.355
_exptl_absorpt_coefficient_mu 2.493
_exptl_absorpt_correction_T_max 0.7457
_exptl_absorpt_correction_T_min 0.6268
_exptl_absorpt_correction_type multi-scan
_exptl_absorpt_process_details 'Sadabs (Sheldrick, 1996)'
_exptl_crystal_colour yellow
_exptl_crystal_density_diffrn 1.497
_exptl_crystal_description block
_exptl_crystal_F_000 760.0
_exptl_crystal_size_max 0.19
_exptl_crystal_size_mid 0.16
_exptl_crystal_size_min 0.12
_refine_diff_density_max 0.800
_refine_diff_density_min -0.374
_refine_diff_density_rms 0.088
_refine_ls_extinction_method none
_refine_ls_goodness_of_fit_ref 1.085
_refine_ls_hydrogen_treatment constr
_refine_ls_matrix_type full
_refine_ls_number_parameters 212
_refine_ls_number_reflns 4119
_refine_ls_number_restraints 0
_refine_ls_restrained_S_all 1.085
_refine_ls_R_factor_all 0.0711
_refine_ls_R_factor_gt 0.0400
_refine_ls_shift/su_max 0.000
_refine_ls_shift/su_mean 0.000
_refine_ls_structure_factor_coef Fsqd
_refine_ls_weighting_details 'w=1/[\s^2^(Fo^2^)+(0.0848P)^2^+0.0317P] where P=(Fo^2^+2Fc^2^)/3'
_refine_ls_weighting_scheme calc
_refine_ls_wR_factor_gt 0.1176
_refine_ls_wR_factor_ref 0.1433
_reflns_Friedel_coverage 0.000
_reflns_number_gt 2824
_reflns_number_total 4119
_reflns_threshold_expression 'I > 2\s(I)'
_cod_data_source_file c8cc06235h2.cif
_cod_data_source_block UPS3148RKP_NTP4_0m
_cod_depositor_comments 'Adding full bibliography for 7122357.cif.'
_cod_database_code 7122357
_shelx_shelxl_version_number 2014/7
_shelx_space_group_comment
;
The symmetry employed for this shelxl refinement is uniquely defined
by the following loop, which should always be used as a source of
symmetry information in preference to the above space-group names.
They are only intended as comments.
;

loop_
_space_group_symop_operation_xyz
'x, y, z'
'-x, y+1/2, -z+1/2'
'-x, -y, -z'
'x, -y-1/2, z-1/2'

loop_
_atom_site_label
_atom_site_type_symbol
_atom_site_fract_x
_atom_site_fract_y
_atom_site_fract_z
_atom_site_U_iso_or_equiv
_atom_site_adp_type
_atom_site_occupancy
_atom_site_site_symmetry_order
_atom_site_calc_flag
_atom_site_refinement_flags_posn
_atom_site_refinement_flags_adp
Br1 Br 0.31148(3) 0.35912(4) 0.01873(2) 0.05779(16) Uani 1 1 d . .
N1 N 0.14716(16) -0.0129(3) -0.17244(11) 0.0355(5) Uani 1 1 d . .
N2 N 0.24543(17) -0.0935(3) -0.17088(12) 0.0402(5) Uani 1 1 d . .
C8 C 0.3033(2) 0.1491(3) 0.07450(15) 0.0385(6) Uani 1 1 d . .
C2 C 0.2347(2) -0.0206(3) -0.05043(13) 0.0377(6) Uani 1 1 d . .
C10 C 0.0735(2) 0.0201(3) -0.24588(14) 0.0359(5) Uani 1 1 d . .
C5 C 0.3381(2) 0.0076(4) 0.19798(15) 0.0438(6) Uani 1 1 d . .
C7 C 0.3385(2) 0.1576(4) 0.15503(15) 0.0433(6) Uani 1 1 d . .
H7 H 0.3619 0.2636 0.1794 0.052 Uiso 1 1 calc R U
C3 C 0.1388(2) 0.0327(3) -0.10048(14) 0.0358(5) Uani 1 1 d . .
C9 C 0.2681(2) -0.0050(4) 0.03515(14) 0.0385(6) Uani 1 1 d . .
C1 C 0.2977(2) -0.0981(4) -0.09630(15) 0.0403(6) Uani 1 1 d . .
C13 C 0.0411(3) 0.1218(4) -0.08413(17) 0.0481(7) Uani 1 1 d . .
H13A H 0.0132 0.2069 -0.1238 0.072 Uiso 1 1 calc R U
H13B H 0.0620 0.1796 -0.0349 0.072 Uiso 1 1 calc R U
H13C H -0.0147 0.0363 -0.0833 0.072 Uiso 1 1 calc R U
C4 C 0.2691(3) -0.1561(4) 0.08122(16) 0.0473(7) Uani 1 1 d . .
H4 H 0.2452 -0.2621 0.0571 0.057 Uiso 1 1 calc R U
C12 C 0.1163(2) 0.0744(4) -0.30672(15) 0.0452(6) Uani 1 1 d . .
H12 H 0.1917 0.0884 -0.2994 0.054 Uiso 1 1 calc R U
C11 C -0.0383(2) -0.0016(4) -0.25698(16) 0.0451(6) Uani 1 1 d . .
H11 H -0.0672 -0.0413 -0.2168 0.054 Uiso 1 1 calc R U
C6 C 0.3044(3) -0.1522(4) 0.16072(16) 0.0470(7) Uani 1 1 d . .
O2 O 0.3116(2) -0.3086(3) 0.19904(13) 0.0719(7) Uani 1 1 d . .
H2 H 0.2995 -0.2930 0.2417 0.108 Uiso 1 1 calc R U
O1 O 0.37134(18) -0.0016(3) 0.27677(10) 0.0619(6) Uani 1 1 d . .
C16 C -0.1066(3) 0.0360(4) -0.32807(19) 0.0564(8) Uani 1 1 d . .
H16 H -0.1821 0.0242 -0.3354 0.068 Uiso 1 1 calc R U
C15 C -0.0642(3) 0.0911(4) -0.38846(19) 0.0593(8) Uani 1 1 d . .
H15 H -0.1110 0.1169 -0.4362 0.071 Uiso 1 1 calc R U
C14 C 0.0471(3) 0.1077(4) -0.37781(17) 0.0547(8) Uani 1 1 d . .
H14 H 0.0760 0.1415 -0.4189 0.066 Uiso 1 1 calc R U
C17 C 0.4081(3) -0.1818(5) -0.07197(19) 0.0615(9) Uani 1 1 d . .
H17A H 0.4185 -0.2596 -0.1119 0.092 Uiso 1 1 calc R U
H17B H 0.4132 -0.2470 -0.0252 0.092 Uiso 1 1 calc R U
H17C H 0.4638 -0.0926 -0.0632 0.092 Uiso 1 1 calc R U
C18 C 0.4140(4) 0.1544(5) 0.3170(2) 0.0791(12) Uani 1 1 d . .
H18A H 0.4753 0.1953 0.2986 0.119 Uiso 1 1 calc R U
H18B H 0.4376 0.1302 0.3713 0.119 Uiso 1 1 calc R U
H18C H 0.3580 0.2430 0.3081 0.119 Uiso 1 1 calc R U

loop_
_atom_site_aniso_label
_atom_site_aniso_U_11
_atom_site_aniso_U_22
_atom_site_aniso_U_33
_atom_site_aniso_U_23
_atom_site_aniso_U_13
_atom_site_aniso_U_12
Br1 0.0752(3) 0.0428(2) 0.0511(2) 0.00648(12) 0.00733(17) 0.00444(13)
N1 0.0388(11) 0.0418(12) 0.0271(10) -0.0016(9) 0.0101(9) 0.0013(9)
N2 0.0372(11) 0.0532(13) 0.0312(11) -0.0045(10) 0.0104(9) 0.0052(10)
C8 0.0389(14) 0.0417(15) 0.0346(13) -0.0004(10) 0.0085(11) 0.0039(11)
C2 0.0433(14) 0.0404(14) 0.0294(12) -0.0031(10) 0.0084(11) -0.0033(11)
C10 0.0435(14) 0.0331(13) 0.0306(12) -0.0007(10) 0.0080(11) 0.0033(11)
C5 0.0418(15) 0.0620(18) 0.0293(13) -0.0045(12) 0.0120(11) -0.0023(13)
C7 0.0427(15) 0.0556(18) 0.0321(13) -0.0109(12) 0.0100(12) 0.0000(12)
C3 0.0428(14) 0.0363(13) 0.0311(12) -0.0007(10) 0.0145(11) 0.0002(11)
C9 0.0393(14) 0.0493(16) 0.0285(12) -0.0037(11) 0.0114(11) -0.0001(12)
C1 0.0389(14) 0.0522(16) 0.0287(13) -0.0049(11) 0.0063(11) 0.0025(12)
C13 0.0516(17) 0.0550(18) 0.0414(16) -0.0037(12) 0.0186(14) 0.0067(13)
C4 0.0549(17) 0.0595(19) 0.0301(14) -0.0061(12) 0.0151(13) -0.0069(13)
C12 0.0497(16) 0.0495(16) 0.0356(14) 0.0057(12) 0.0091(12) -0.0016(13)
C11 0.0456(16) 0.0446(15) 0.0449(15) -0.0011(12) 0.0107(13) -0.0015(12)
C6 0.0588(18) 0.0538(18) 0.0331(14) 0.0028(12) 0.0202(13) -0.0030(13)
O2 0.127(2) 0.0561(13) 0.0419(12) 0.0059(10) 0.0397(14) -0.0127(14)
O1 0.0779(15) 0.0801(16) 0.0279(10) -0.0045(10) 0.0130(10) -0.0123(12)
C16 0.0442(16) 0.058(2) 0.0600(19) -0.0078(15) -0.0014(14) 0.0058(14)
C15 0.069(2) 0.0513(17) 0.0456(17) 0.0026(15) -0.0093(16) 0.0131(16)
C14 0.074(2) 0.0553(18) 0.0336(14) 0.0090(13) 0.0100(15) 0.0011(15)
C17 0.0488(17) 0.089(2) 0.0433(17) -0.0096(16) 0.0055(14) 0.0166(17)
C18 0.091(3) 0.106(3) 0.0338(17) -0.0157(18) 0.0025(18) -0.022(2)

loop_
_atom_type_symbol
_atom_type_description
_atom_type_scat_dispersion_real
_atom_type_scat_dispersion_imag
_atom_type_scat_source
C C 0.0033 0.0016 'International Tables Vol C Tables 4.2.6.8 and 6.1.1.4'
H H 0.0000 0.0000 'International Tables Vol C Tables 4.2.6.8 and 6.1.1.4'
N N 0.0061 0.0033 'International Tables Vol C Tables 4.2.6.8 and 6.1.1.4'
O O 0.0106 0.0060 'International Tables Vol C Tables 4.2.6.8 and 6.1.1.4'
Br Br -0.2901 2.4595 'International Tables Vol C Tables 4.2.6.8 and 6.1.1.4'

loop_
_geom_angle_atom_site_label_1
_geom_angle_atom_site_label_2
_geom_angle_atom_site_label_3
_geom_angle
C3 N1 N2 111.86(19)
C3 N1 C10 129.7(2)
N2 N1 C10 118.34(19)
C1 N2 N1 104.7(2)
C9 C8 C7 122.8(2)
C9 C8 Br1 120.0(2)
C7 C8 Br1 117.1(2)
C3 C2 C1 106.1(2)
C3 C2 C9 128.8(2)
C1 C2 C9 125.2(2)
C11 C10 C12 120.0(2)
C11 C10 N1 121.2(2)
C12 C10 N1 118.8(2)
O1 C5 C7 125.0(3)
O1 C5 C6 115.1(3)
C7 C5 C6 119.9(2)
C5 C7 C8 119.4(3)
N1 C3 C2 106.3(2)
N1 C3 C13 123.9(2)
C2 C3 C13 129.8(2)
C8 C9 C4 116.1(2)
C8 C9 C2 124.3(2)
C4 C9 C2 119.5(2)
N2 C1 C2 111.1(2)
N2 C1 C17 119.9(2)
C2 C1 C17 129.0(2)
C6 C4 C9 122.4(3)
C14 C12 C10 119.9(3)
C16 C11 C10 119.4(3)
O2 C6 C4 117.5(3)
O2 C6 C5 123.0(3)
C4 C6 C5 119.4(3)
C5 O1 C18 117.3(3)
C11 C16 C15 120.7(3)
C14 C15 C16 119.7(3)
C15 C14 C12 120.3(3)

loop_
_geom_bond_atom_site_label_1
_geom_bond_atom_site_label_2
_geom_bond_distance
Br1 C8 1.900(3)
N1 C3 1.359(3)
N1 N2 1.373(3)
N1 C10 1.430(3)
N2 C1 1.333(3)
C8 C9 1.384(4)
C8 C7 1.398(4)
C2 C3 1.374(4)
C2 C1 1.401(3)
C2 C9 1.486(3)
C10 C11 1.380(4)
C10 C12 1.387(4)
C5 O1 1.367(3)
C5 C7 1.377(4)
C5 C6 1.402(4)
C3 C13 1.493(4)
C9 C4 1.413(4)
C1 C17 1.492(4)
C4 C6 1.379(4)
C12 C14 1.375(4)
C11 C16 1.377(4)
C6 O2 1.365(3)
O1 C18 1.424(4)
C16 C15 1.379(5)
C15 C14 1.372(5)
